data_7051017
loop_
_publ_author_name
'Steiner, Thomas'
'Schreurs, Antoine M. M.'
'Lutz, Martin'
'Kroon, Jan'

_publ_section_title
;
 Making very short O--H&#x00B7;&#x00B7;&#x00B7;Ph hydrogen bonds: the
 example of tetraphenylborate salts
;
_journal_issue 1
_journal_name_full 'New Journal of Chemistry'
_journal_page_first 174
_journal_paper_doi 10.1039/b004932h
_journal_volume 25
_journal_year 2001
_chemical_formula_sum 'C30 H36 B N O3'
_chemical_formula_weight 469.41
_chemical_name_systematic
;
 6-ammonium-n-hexanoic acid tetraphenylborate monohydrate
;
_space_group_IT_number 15
_symmetry_cell_setting monoclinic
_symmetry_space_group_name_Hall '-C 2yc'
_symmetry_space_group_name_H-M 'C 1 2/c 1'
_atom_sites_solution_hydrogens geom
_atom_sites_solution_primary direct
_atom_sites_solution_secondary difmap
_audit_creation_method SHELXL-97
_cell_angle_alpha 90.00
_cell_angle_beta 117.750(5)
_cell_angle_gamma 90.00
_cell_formula_units_Z 8
_cell_length_a 33.832(16)
_cell_length_b 10.11(2)
_cell_length_c 17.45(4)
_cell_measurement_temperature 125(2)
_cell_volume 5282(16)
_computing_structure_refinement 'SHELXL-97 (Sheldrick, 1997)'
_computing_structure_solution 'SHELXS-97 (Sheldrick, 1990)'
_diffrn_ambient_temperature 125(2)
_diffrn_measured_fraction_theta_full 0.981
_diffrn_measured_fraction_theta_max 0.981
_diffrn_measurement_device_type 'Nonius Kappa CCD'
_diffrn_radiation_monochromator graphite
_diffrn_radiation_source 'fine-focus sealed tube'
_diffrn_radiation_type MoK\a
_diffrn_radiation_wavelength 0.71073
_diffrn_reflns_av_R_equivalents 0.0824
_diffrn_reflns_av_sigmaI/netI 0.0500
_diffrn_reflns_limit_h_max 43
_diffrn_reflns_limit_h_min -38
_diffrn_reflns_limit_k_max 11
_diffrn_reflns_limit_k_min -13
_diffrn_reflns_limit_l_max 22
_diffrn_reflns_limit_l_min -22
_diffrn_reflns_number 27080
_diffrn_reflns_theta_full 27.50
_diffrn_reflns_theta_max 27.50
_diffrn_reflns_theta_min 1.36
_exptl_absorpt_coefficient_mu 0.074
_exptl_absorpt_correction_type none
_exptl_crystal_colour colorless
_exptl_crystal_density_diffrn 1.180
_exptl_crystal_density_method 'not measured'
_exptl_crystal_description rod
_exptl_crystal_F_000 2016
_exptl_crystal_size_max 0.62
_exptl_crystal_size_mid 0.17
_exptl_crystal_size_min 0.12
_refine_diff_density_max 0.443
_refine_diff_density_min -0.289
_refine_diff_density_rms 0.061
_refine_ls_extinction_method none
_refine_ls_goodness_of_fit_ref 1.104
_refine_ls_hydrogen_treatment mixed
_refine_ls_matrix_type full
_refine_ls_number_parameters 370
_refine_ls_number_reflns 5947
_refine_ls_number_restraints 0
_refine_ls_restrained_S_all 1.104
_refine_ls_R_factor_all 0.0812
_refine_ls_R_factor_gt 0.0553
_refine_ls_shift/su_max 0.000
_refine_ls_shift/su_mean 0.000
_refine_ls_structure_factor_coef Fsqd
_refine_ls_weighting_details 'calc w=1/[\s^2^(Fo^2^)+(0.0532P)^2^+6.7074P] where P=(Fo^2^+2Fc^2^)/3'
_refine_ls_weighting_scheme calc
_refine_ls_wR_factor_gt 0.1250
_refine_ls_wR_factor_ref 0.1408
_reflns_number_gt 4582
_reflns_number_total 5947
_reflns_threshold_expression >2sigma(I)
_cod_data_source_file b004932h.txt
_cod_data_source_block (III)
_cod_original_cell_volume 5283(16)
_cod_original_sg_symbol_H-M 'C 2 / c'
_cod_database_code 7051017

loop_
_symmetry_equiv_pos_as_xyz
'x, y, z'
'-x, y, -z+1/2'
'x+1/2, y+1/2, z'
'-x+1/2, y+1/2, -z+1/2'
'-x, -y, -z'
'x, -y, z-1/2'
'-x+1/2, -y+1/2, -z'
'x+1/2, -y+1/2, z-1/2'

loop_
_atom_site_label
_atom_site_type_symbol
_atom_site_fract_x
_atom_site_fract_y
_atom_site_fract_z
_atom_site_U_iso_or_equiv
_atom_site_adp_type
_atom_site_occupancy
_atom_site_symmetry_multiplicity
_atom_site_calc_flag
_atom_site_refinement_flags
_atom_site_disorder_assembly
_atom_site_disorder_group
O1 O 0.24717(4) 0.58216(14) 0.03242(8) 0.0232(3) Uani 1 1 d . . .
H1 H 0.2398(8) 0.666(3) 0.0351(16) 0.043(7) Uiso 1 1 d . . .
O2 O 0.27785(4) 0.67217(13) -0.04426(8) 0.0244(3) Uani 1 1 d . . .
C1 C 0.26788(6) 0.57417(18) -0.01535(11) 0.0184(4) Uani 1 1 d . . .
C2 C 0.27708(6) 0.43516(18) -0.03247(12) 0.0215(4) Uani 1 1 d . . .
H2A H 0.2493 0.3966 -0.0787 0.031(6) Uiso 1 1 calc R . .
H2B H 0.2859 0.3817 0.0206 0.034(6) Uiso 1 1 calc R . .
C3 C 0.31367(6) 0.42683(18) -0.05965(11) 0.0201(4) Uani 1 1 d . . .
H3A H 0.3068 0.4891 -0.1081 0.016(5) Uiso 1 1 calc R . .
H3B H 0.3142 0.3364 -0.0809 0.017(5) Uiso 1 1 calc R . .
C4 C 0.35983(6) 0.45963(18) 0.01469(11) 0.0213(4) Uani 1 1 d . . .
H4A H 0.3574 0.5401 0.0446 0.019(5) Uiso 1 1 calc R . .
H4B H 0.3695 0.3862 0.0571 0.027(5) Uiso 1 1 calc R . .
C5 C 0.39548(6) 0.48229(19) -0.01452(12) 0.0241(4) Uani 1 1 d . . .
H5A H 0.4233 0.5124 0.0359 0.037(6) Uiso 1 1 calc R . .
H5B H 0.4020 0.3970 -0.0341 0.031(6) Uiso 1 1 calc R . .
C6 C 0.38246(6) 0.5826(2) -0.08679(12) 0.0250(4) Uani 1 1 d . . .
H6A H 0.4088 0.6033 -0.0951 0.025(5) Uiso 1 1 calc R . .
H6B H 0.3592 0.5441 -0.1414 0.027(5) Uiso 1 1 calc R . .
N N 0.36522(6) 0.70677(18) -0.06713(13) 0.0277(4) Uani 1 1 d . . .
H1N H 0.3382(9) 0.695(2) -0.0686(15) 0.035(6) Uiso 1 1 d . . .
H2N H 0.3627(8) 0.771(3) -0.1036(17) 0.043(7) Uiso 1 1 d . . .
H3N H 0.3828(8) 0.741(2) -0.0139(18) 0.036(6) Uiso 1 1 d . . .
O10 O 0.41983(7) 0.79257(18) 0.09945(11) 0.0436(4) Uani 1 1 d . . .
H10 H 0.4230(10) 0.877(3) 0.1043(19) 0.060(9) Uiso 1 1 d . . .
H20 H 0.4134(14) 0.766(4) 0.138(3) 0.104(14) Uiso 1 1 d . . .
B B 0.11278(6) 0.58305(18) 0.26070(11) 0.0131(4) Uani 1 1 d . . .
C11 C 0.15887(5) 0.64416(16) 0.26388(10) 0.0141(3) Uani 1 1 d . . .
C21 C 0.17389(6) 0.77097(17) 0.29862(11) 0.0170(3) Uani 1 1 d . . .
H21 H 0.1583 0.8169 0.3238 0.023(5) Uiso 1 1 calc R . .
C31 C 0.21051(6) 0.83186(18) 0.29762(11) 0.0216(4) Uani 1 1 d . . .
H31 H 0.2196 0.9172 0.3224 0.032(6) Uiso 1 1 calc R . .
C41 C 0.23378(6) 0.76828(19) 0.26042(12) 0.0231(4) Uani 1 1 d . . .
H41 H 0.2586 0.8098 0.2590 0.029(6) Uiso 1 1 calc R . .
C51 C 0.22022(6) 0.64354(19) 0.22557(11) 0.0216(4) Uani 1 1 d . . .
H51 H 0.2360 0.5986 0.2004 0.027(5) Uiso 1 1 calc R . .
C61 C 0.18338(6) 0.58306(17) 0.22722(10) 0.0170(3) Uani 1 1 d . . .
H61 H 0.1746 0.4975 0.2026 0.024(5) Uiso 1 1 calc R . .
C12 C 0.10853(6) 0.42190(16) 0.24579(10) 0.0161(3) Uani 1 1 d . . .
C22 C 0.06728(6) 0.35836(18) 0.20163(11) 0.0219(4) Uani 1 1 d . . .
H22 H 0.0411 0.4110 0.1731 0.032(6) Uiso 1 1 calc R . .
C32 C 0.06280(7) 0.22116(19) 0.19764(12) 0.0292(4) Uani 1 1 d . . .
H32 H 0.0341 0.1822 0.1671 0.032(6) Uiso 1 1 calc R . .
C42 C 0.10026(8) 0.14150(19) 0.23825(13) 0.0318(5) Uani 1 1 d . . .
H42 H 0.0975 0.0479 0.2355 0.036(6) Uiso 1 1 calc R . .
C52 C 0.14183(7) 0.20024(19) 0.28291(13) 0.0285(4) Uani 1 1 d . . .
H52 H 0.1678 0.1469 0.3108 0.034(6) Uiso 1 1 calc R . .
C62 C 0.14556(6) 0.33755(18) 0.28690(11) 0.0217(4) Uani 1 1 d . . .
H62 H 0.1743 0.3758 0.3188 0.026(5) Uiso 1 1 calc R . .
C13 C 0.07205(5) 0.66550(16) 0.18250(10) 0.0141(3) Uani 1 1 d . . .
C23 C 0.05340(6) 0.78186(16) 0.19615(11) 0.0177(4) Uani 1 1 d . . .
H23 H 0.0629 0.8108 0.2539 0.025(5) Uiso 1 1 calc R . .
C33 C 0.02155(6) 0.85632(17) 0.12844(12) 0.0205(4) Uani 1 1 d . . .
H33 H 0.0095 0.9335 0.1407 0.026(5) Uiso 1 1 calc R . .
C43 C 0.00726(6) 0.81825(18) 0.04296(12) 0.0209(4) Uani 1 1 d . . .
H43 H -0.0142 0.8693 -0.0034 0.039(6) Uiso 1 1 calc R . .
C53 C 0.02496(6) 0.70452(18) 0.02671(11) 0.0205(4) Uani 1 1 d . . .
H53 H 0.0157 0.6774 -0.0313 0.039(6) Uiso 1 1 calc R . .
C63 C 0.05633(6) 0.62971(17) 0.09519(11) 0.0173(3) Uani 1 1 d . . .
H63 H 0.0676 0.5513 0.0823 0.014(5) Uiso 1 1 calc R . .
C14 C 0.11295(6) 0.60102(16) 0.35447(10) 0.0144(3) Uani 1 1 d . . .
C24 C 0.15245(6) 0.59410(17) 0.43278(11) 0.0175(3) Uani 1 1 d . . .
H24 H 0.1800 0.5882 0.4310 0.019(5) Uiso 1 1 calc R . .
C34 C 0.15311(6) 0.59550(18) 0.51332(11) 0.0223(4) Uani 1 1 d . . .
H34 H 0.1807 0.5885 0.5648 0.027(5) Uiso 1 1 calc R . .
C44 C 0.11353(7) 0.60714(18) 0.51817(12) 0.0241(4) Uani 1 1 d . . .
H44 H 0.1138 0.6112 0.5728 0.032(6) Uiso 1 1 calc R . .
C54 C 0.07362(6) 0.61271(18) 0.44220(12) 0.0234(4) Uani 1 1 d . . .
H54 H 0.0462 0.6192 0.4446 0.034(6) Uiso 1 1 calc R . .
C64 C 0.07343(6) 0.60887(17) 0.36195(11) 0.0191(4) Uani 1 1 d . . .
H64 H 0.0456 0.6117 0.3107 0.021(5) Uiso 1 1 calc R . .

loop_
_atom_site_aniso_label
_atom_site_aniso_U_11
_atom_site_aniso_U_22
_atom_site_aniso_U_33
_atom_site_aniso_U_23
_atom_site_aniso_U_13
_atom_site_aniso_U_12
O1 0.0252(7) 0.0235(7) 0.0271(7) 0.0025(6) 0.0174(6) 0.0006(6)
O2 0.0279(7) 0.0222(7) 0.0295(7) 0.0052(5) 0.0187(6) 0.0019(5)
C1 0.0121(8) 0.0251(9) 0.0153(8) 0.0012(7) 0.0040(6) -0.0014(7)
C2 0.0174(8) 0.0235(9) 0.0232(9) -0.0005(7) 0.0090(7) -0.0031(7)
C3 0.0190(9) 0.0199(9) 0.0203(8) 0.0008(7) 0.0084(7) 0.0002(7)
C4 0.0180(9) 0.0225(9) 0.0204(8) 0.0053(7) 0.0063(7) 0.0003(7)
C5 0.0152(9) 0.0251(10) 0.0301(10) 0.0029(8) 0.0088(8) 0.0020(7)
C6 0.0183(9) 0.0339(11) 0.0260(9) 0.0008(8) 0.0131(8) -0.0020(8)
N 0.0241(9) 0.0286(9) 0.0318(10) 0.0120(8) 0.0142(8) 0.0017(7)
O10 0.0746(13) 0.0285(9) 0.0404(9) -0.0070(7) 0.0374(9) -0.0048(8)
B 0.0130(8) 0.0126(8) 0.0125(8) -0.0009(7) 0.0050(7) 0.0001(7)
C11 0.0123(8) 0.0177(8) 0.0094(7) 0.0008(6) 0.0026(6) 0.0012(6)
C21 0.0172(8) 0.0197(9) 0.0149(8) 0.0009(7) 0.0082(7) 0.0018(7)
C31 0.0218(9) 0.0227(9) 0.0181(8) -0.0003(7) 0.0073(7) -0.0055(7)
C41 0.0140(8) 0.0327(10) 0.0236(9) 0.0040(8) 0.0095(7) -0.0022(7)
C51 0.0173(8) 0.0303(10) 0.0198(8) 0.0020(8) 0.0108(7) 0.0041(7)
C61 0.0160(8) 0.0194(9) 0.0141(8) -0.0001(7) 0.0057(6) 0.0023(7)
C12 0.0214(9) 0.0145(8) 0.0134(7) -0.0002(6) 0.0089(7) -0.0003(7)
C22 0.0236(9) 0.0201(9) 0.0158(8) 0.0020(7) 0.0038(7) -0.0011(7)
C32 0.0333(11) 0.0232(10) 0.0207(9) -0.0022(8) 0.0039(8) -0.0090(8)
C42 0.0494(13) 0.0149(9) 0.0266(10) -0.0010(8) 0.0140(9) -0.0015(9)
C52 0.0351(11) 0.0209(9) 0.0257(10) 0.0043(8) 0.0109(9) 0.0099(8)
C62 0.0217(9) 0.0216(9) 0.0190(9) 0.0008(7) 0.0072(7) 0.0022(7)
C13 0.0109(7) 0.0154(8) 0.0159(8) 0.0003(6) 0.0061(6) -0.0030(6)
C23 0.0158(8) 0.0166(8) 0.0184(8) -0.0002(7) 0.0060(7) -0.0015(7)
C33 0.0165(8) 0.0158(8) 0.0283(9) 0.0018(7) 0.0098(7) 0.0019(7)
C43 0.0132(8) 0.0218(9) 0.0236(9) 0.0089(7) 0.0052(7) 0.0019(7)
C53 0.0153(8) 0.0279(10) 0.0155(8) 0.0012(7) 0.0048(7) -0.0014(7)
C63 0.0144(8) 0.0195(9) 0.0175(8) 0.0003(7) 0.0069(7) 0.0008(7)
C14 0.0163(8) 0.0105(7) 0.0166(8) 0.0004(6) 0.0078(7) -0.0002(6)
C24 0.0159(8) 0.0203(9) 0.0175(8) 0.0017(7) 0.0088(7) 0.0004(7)
C34 0.0262(9) 0.0249(9) 0.0144(8) 0.0017(7) 0.0083(7) -0.0021(8)
C44 0.0376(11) 0.0216(9) 0.0200(9) 0.0000(7) 0.0192(8) -0.0023(8)
C54 0.0266(10) 0.0236(9) 0.0303(10) 0.0056(8) 0.0218(8) 0.0048(8)
C64 0.0176(8) 0.0193(9) 0.0210(9) 0.0030(7) 0.0094(7) 0.0024(7)

loop_
_atom_type_symbol
_atom_type_description
_atom_type_scat_dispersion_real
_atom_type_scat_dispersion_imag
_atom_type_scat_source
C C 0.0033 0.0016 'International Tables Vol C Tables 4.2.6.8 and 6.1.1.4'
H H 0.0000 0.0000 'International Tables Vol C Tables 4.2.6.8 and 6.1.1.4'
O O 0.0106 0.0060 'International Tables Vol C Tables 4.2.6.8 and 6.1.1.4'
N N 0.0061 0.0033 'International Tables Vol C Tables 4.2.6.8 and 6.1.1.4'
B B 0.0013 0.0007 'International Tables Vol C Tables 4.2.6.8 and 6.1.1.4'

loop_
_geom_angle_atom_site_label_1
_geom_angle_atom_site_label_2
_geom_angle_atom_site_label_3
_geom_angle
_geom_angle_site_symmetry_1
_geom_angle_site_symmetry_3
_geom_angle_publ_flag
C1 O1 H1 109.5(16) . . ?
O2 C1 O1 122.60(18) . . ?
O2 C1 C2 123.53(19) . . ?
O1 C1 C2 113.85(15) . . ?
C1 C2 C3 112.88(15) . . ?
C1 C2 H2A 109.0 . . ?
C3 C2 H2A 109.0 . . ?
C1 C2 H2B 109.0 . . ?
C3 C2 H2B 109.0 . . ?
H2A C2 H2B 107.8 . . ?
C2 C3 C4 112.4(2) . . ?
C2 C3 H3A 109.1 . . ?
C4 C3 H3A 109.1 . . ?
C2 C3 H3B 109.1 . . ?
C4 C3 H3B 109.1 . . ?
H3A C3 H3B 107.9 . . ?
C5 C4 C3 113.7(2) . . ?
C5 C4 H4A 108.8 . . ?
C3 C4 H4A 108.8 . . ?
C5 C4 H4B 108.8 . . ?
C3 C4 H4B 108.8 . . ?
H4A C4 H4B 107.7 . . ?
C6 C5 C4 114.14(16) . . ?
C6 C5 H5A 108.7 . . ?
C4 C5 H5A 108.7 . . ?
C6 C5 H5B 108.7 . . ?
C4 C5 H5B 108.7 . . ?
H5A C5 H5B 107.6 . . ?
N C6 C5 111.5(2) . . ?
N C6 H6A 109.3 . . ?
C5 C6 H6A 109.3 . . ?
N C6 H6B 109.3 . . ?
C5 C6 H6B 109.3 . . ?
H6A C6 H6B 108.0 . . ?
C6 N H1N 112.4(15) . . ?
C6 N H2N 111.8(16) . . ?
H1N N H2N 108(2) . . ?
C6 N H3N 114.8(15) . . ?
H1N N H3N 104(2) . . ?
H2N N H3N 104(2) . . ?
H10 O10 H20 108(3) . . ?
C14 B C13 112.53(17) . . ?
C14 B C12 103.08(13) . . ?
C13 B C12 113.15(15) . . ?
C14 B C11 111.03(13) . . ?
C13 B C11 104.54(15) . . ?
C12 B C11 112.75(14) . . ?
C61 C11 C21 115.17(16) . . ?
C61 C11 B 124.58(16) . . ?
C21 C11 B 120.02(15) . . ?
C31 C21 C11 122.88(17) . . ?
C31 C21 H21 118.6 . . ?
C11 C21 H21 118.6 . . ?
C41 C31 C21 120.18(19) . . ?
C41 C31 H31 119.9 . . ?
C21 C31 H31 119.9 . . ?
C51 C41 C31 118.93(17) . . ?
C51 C41 H41 120.5 . . ?
C31 C41 H41 120.5 . . ?
C41 C51 C61 120.36(17) . . ?
C41 C51 H51 119.8 . . ?
C61 C51 H51 119.8 . . ?
C51 C61 C11 122.48(18) . . ?
C51 C61 H61 118.8 . . ?
C11 C61 H61 118.8 . . ?
C22 C12 C62 115.24(19) . . ?
C22 C12 B 122.25(16) . . ?
C62 C12 B 121.93(16) . . ?
C32 C22 C12 122.85(18) . . ?
C32 C22 H22 118.6 . . ?
C12 C22 H22 118.6 . . ?
C42 C32 C22 120.1(2) . . ?
C42 C32 H32 120.0 . . ?
C22 C32 H32 120.0 . . ?
C52 C42 C32 119.1(2) . . ?
C52 C42 H42 120.5 . . ?
C32 C42 H42 120.5 . . ?
C42 C52 C62 120.02(19) . . ?
C42 C52 H52 120.0 . . ?
C62 C52 H52 120.0 . . ?
C52 C62 C12 122.75(19) . . ?
C52 C62 H62 118.6 . . ?
C12 C62 H62 118.6 . . ?
C23 C13 C63 115.16(15) . . ?
C23 C13 B 123.51(18) . . ?
C63 C13 B 121.07(17) . . ?
C33 C23 C13 122.7(2) . . ?
C33 C23 H23 118.7 . . ?
C13 C23 H23 118.7 . . ?
C43 C33 C23 120.4(2) . . ?
C43 C33 H33 119.8 . . ?
C23 C33 H33 119.8 . . ?
C53 C43 C33 118.79(16) . . ?
C53 C43 H43 120.6 . . ?
C33 C43 H43 120.6 . . ?
C43 C53 C63 120.3(2) . . ?
C43 C53 H53 119.9 . . ?
C63 C53 H53 119.9 . . ?
C53 C63 C13 122.75(19) . . ?
C53 C63 H63 118.6 . . ?
C13 C63 H63 118.6 . . ?
C24 C14 C64 115.45(19) . . ?
C24 C14 B 121.72(18) . . ?
C64 C14 B 122.43(15) . . ?
C34 C24 C14 122.90(19) . . ?
C34 C24 H24 118.6 . . ?
C14 C24 H24 118.6 . . ?
C44 C34 C24 119.99(17) . . ?
C44 C34 H34 120.0 . . ?
C24 C34 H34 120.0 . . ?
C54 C44 C34 119.0(2) . . ?
C54 C44 H44 120.5 . . ?
C34 C44 H44 120.5 . . ?
C44 C54 C64 120.3(2) . . ?
C44 C54 H54 119.8 . . ?
C64 C54 H54 119.8 . . ?
C54 C64 C14 122.28(16) . . ?
C54 C64 H64 118.9 . . ?
C14 C64 H64 118.9 . . ?

loop_
_geom_bond_atom_site_label_1
_geom_bond_atom_site_label_2
_geom_bond_distance
_geom_bond_site_symmetry_2
_geom_bond_publ_flag
O1 C1 1.317(3) . ?
O1 H1 0.89(3) . ?
O2 C1 1.228(3) . ?
C1 C2 1.500(4) . ?
C2 C3 1.520(3) . ?
C2 H2A 0.9900 . ?
C2 H2B 0.9900 . ?
C3 C4 1.531(3) . ?
C3 H3A 0.9900 . ?
C3 H3B 0.9900 . ?
C4 C5 1.529(3) . ?
C4 H4A 0.9900 . ?
C4 H4B 0.9900 . ?
C5 C6 1.515(4) . ?
C5 H5A 0.9900 . ?
C5 H5B 0.9900 . ?
C6 N 1.491(3) . ?
C6 H6A 0.9900 . ?
C6 H6B 0.9900 . ?
N H1N 0.91(3) . ?
N H2N 0.89(3) . ?
N H3N 0.91(3) . ?
O10 H10 0.86(3) . ?
O10 H20 0.83(4) . ?
B C14 1.643(4) . ?
B C13 1.645(3) . ?
B C12 1.646(4) . ?
B C11 1.654(3) . ?
C11 C61 1.404(3) . ?
C11 C21 1.408(3) . ?
C21 C31 1.391(3) . ?
C21 H21 0.9500 . ?
C31 C41 1.389(3) . ?
C31 H31 0.9500 . ?
C41 C51 1.383(4) . ?
C41 H41 0.9500 . ?
C51 C61 1.401(3) . ?
C51 H51 0.9500 . ?
C61 H61 0.9500 . ?
C12 C22 1.398(3) . ?
C12 C62 1.405(3) . ?
C22 C32 1.394(4) . ?
C22 H22 0.9500 . ?
C32 C42 1.386(3) . ?
C32 H32 0.9500 . ?
C42 C52 1.385(3) . ?
C42 H42 0.9500 . ?
C52 C62 1.393(4) . ?
C52 H52 0.9500 . ?
C62 H62 0.9500 . ?
C13 C23 1.407(3) . ?
C13 C63 1.407(4) . ?
C23 C33 1.392(3) . ?
C23 H23 0.9500 . ?
C33 C43 1.391(4) . ?
C33 H33 0.9500 . ?
C43 C53 1.386(3) . ?
C43 H43 0.9500 . ?
C53 C63 1.395(3) . ?
C53 H53 0.9500 . ?
C63 H63 0.9500 . ?
C14 C24 1.399(3) . ?
C14 C64 1.405(2) . ?
C24 C34 1.395(4) . ?
C24 H24 0.9500 . ?
C34 C44 1.385(3) . ?
C34 H34 0.9500 . ?
C44 C54 1.384(3) . ?
C44 H44 0.9500 . ?
C54 C64 1.398(4) . ?
C54 H54 0.9500 . ?
C64 H64 0.9500 . ?

loop_
_geom_hbond_atom_site_label_D
_geom_hbond_atom_site_label_H
_geom_hbond_atom_site_label_A
_geom_hbond_distance_DH
_geom_hbond_distance_HA
_geom_hbond_distance_DA
_geom_hbond_angle_DHA
_geom_hbond_site_symmetry_A
O1 H1 O2 0.89(3) 1.77(3) 2.663(5) 175(2) 7_565
N H1N O2 0.91(3) 2.28(3) 3.181(3) 169(2) .
N H2N C11 0.89(3) 2.68(3) 3.481(7) 151(2) 7_565
N H2N C21 0.89(3) 3.06(3) 3.624(9) 123.3(19) 7_565
N H2N C31 0.89(3) 3.30(3) 3.646(8) 106.2(18) 7_565
N H1N C41 0.91(3) 3.11(2) 3.483(5) 106.7(16) 7_565
N H2N C51 0.89(3) 2.75(3) 3.293(4) 120.5(19) 7_565
N H2N C61 0.89(3) 2.47(3) 3.278(5) 151(2) 7_565
N H3N O10 0.91(3) 1.86(3) 2.759(6) 174(2) .
O10 H10 C14 0.86(3) 2.82(3) 3.527(6) 141(2) 4
O10 H10 C24 0.86(3) 3.20(3) 3.783(6) 128(2) 4
O10 H10 C34 0.86(3) 3.29(3) 3.850(6) 126(2) 4
O10 H10 C44 0.86(3) 3.01(3) 3.667(6) 135(2) 4
O10 H10 C54 0.86(3) 2.54(3) 3.348(7) 157(3) 4
O10 H10 C64 0.86(3) 2.41(3) 3.255(7) 169(3) 4
O10 H20 C12 0.83(4) 2.93(4) 3.512(6) 129(3) 4
O10 H20 C22 0.83(4) 2.73(4) 3.357(8) 133(3) 4
O10 H20 C32 0.83(4) 2.64(5) 3.385(8) 150(4) 4
O10 H20 C42 0.83(4) 2.72(4) 3.550(7) 170(4) 4
O10 H20 C52 0.83(4) 2.88(4) 3.664(5) 158(4) 4
O10 H20 C62 0.83(4) 2.95(4) 3.622(5) 140(3) 4

loop_
_geom_torsion_atom_site_label_1
_geom_torsion_atom_site_label_2
_geom_torsion_atom_site_label_3
_geom_torsion_atom_site_label_4
_geom_torsion
_geom_torsion_site_symmetry_1
_geom_torsion_site_symmetry_2
_geom_torsion_site_symmetry_3
_geom_torsion_site_symmetry_4
_geom_torsion_publ_flag
O2 C1 C2 C3 20.9(2) . . . . ?
O1 C1 C2 C3 -160.36(15) . . . . ?
C1 C2 C3 C4 69.69(19) . . . . ?
C2 C3 C4 C5 -167.18(15) . . . . ?
C3 C4 C5 C6 52.3(2) . . . . ?
C4 C5 C6 N 49.3(2) . . . . ?
C14 B C11 C61 137.78(16) . . . . ?
C13 B C11 C61 -100.6(2) . . . . ?
C12 B C11 C61 22.7(2) . . . . ?
C14 B C11 C21 -47.9(2) . . . . ?
C13 B C11 C21 73.7(2) . . . . ?
C12 B C11 C21 -162.99(15) . . . . ?
C61 C11 C21 C31 -0.5(2) . . . . ?
B C11 C21 C31 -175.30(15) . . . . ?
C11 C21 C31 C41 0.7(3) . . . . ?
C21 C31 C41 C51 -0.7(3) . . . . ?
C31 C41 C51 C61 0.5(3) . . . . ?
C41 C51 C61 C11 -0.3(3) . . . . ?
C21 C11 C61 C51 0.2(2) . . . . ?
B C11 C61 C51 174.81(15) . . . . ?
C14 B C12 C22 91.30(19) . . . . ?
C13 B C12 C22 -30.5(2) . . . . ?
C11 B C12 C22 -148.90(17) . . . . ?
C14 B C12 C62 -79.6(2) . . . . ?
C13 B C12 C62 158.63(15) . . . . ?
C11 B C12 C62 40.2(2) . . . . ?
C62 C12 C22 C32 -0.5(3) . . . . ?
B C12 C22 C32 -171.90(16) . . . . ?
C12 C22 C32 C42 -0.3(3) . . . . ?
C22 C32 C42 C52 0.4(3) . . . . ?
C32 C42 C52 C62 0.3(3) . . . . ?
C42 C52 C62 C12 -1.1(3) . . . . ?
C22 C12 C62 C52 1.2(3) . . . . ?
B C12 C62 C52 172.62(16) . . . . ?
C14 B C13 C23 28.2(2) . . . . ?
C12 B C13 C23 144.58(16) . . . . ?
C11 B C13 C23 -92.4(2) . . . . ?
C14 B C13 C63 -157.86(15) . . . . ?
C12 B C13 C63 -41.5(2) . . . . ?
C11 B C13 C63 81.5(2) . . . . ?
C63 C13 C23 C33 0.3(2) . . . . ?
B C13 C23 C33 174.50(16) . . . . ?
C13 C23 C33 C43 -1.0(3) . . . . ?
C23 C33 C43 C53 0.7(3) . . . . ?
C33 C43 C53 C63 0.3(3) . . . . ?
C43 C53 C63 C13 -1.1(3) . . . . ?
C23 C13 C63 C53 0.8(2) . . . . ?
B C13 C63 C53 -173.62(15) . . . . ?
C13 B C14 C24 -150.59(16) . . . . ?
C12 B C14 C24 87.18(18) . . . . ?
C11 B C14 C24 -33.8(2) . . . . ?
C13 B C14 C64 37.0(2) . . . . ?
C12 B C14 C64 -85.29(18) . . . . ?
C11 B C14 C64 153.74(16) . . . . ?
C64 C14 C24 C34 -0.3(2) . . . . ?
B C14 C24 C34 -173.28(16) . . . . ?
C14 C24 C34 C44 -1.5(3) . . . . ?
C24 C34 C44 C54 2.2(3) . . . . ?
C34 C44 C54 C64 -1.1(3) . . . . ?
C44 C54 C64 C14 -0.8(3) . . . . ?
C24 C14 C64 C54 1.5(2) . . . . ?
B C14 C64 C54 174.38(16) . . . . ?

loop_
_cod_related_entry_id
_cod_related_entry_database
_cod_related_entry_code
1 ChemSpider 21142417
